data_2240606
loop_
_publ_author_name
'Anana, Hayet'
'Trifa, Chahrazed'
'Bouacida, Sofiane'
'Boudaren, Chaouki'
'Merazig, Hocine'

_publ_section_title
;
 Hydrothermal synthesis and crystal structure of a new lanthanum(III)
 coordination polymer with fumaric acid
;
_journal_coeditor_code LH5759
_journal_issue 5
_journal_name_full 'Acta Crystallographica Section E'
_journal_page_first m114
_journal_page_last m115
_journal_paper_doi 10.1107/S2056989015007008
_journal_volume 71
_journal_year 2015
_chemical_formula_iupac '[La2 (C4 H2 O4)3 (C4 H4 O4) (H2 O)2]'
_chemical_formula_moiety 'C8 H7 La O9'
_chemical_formula_sum 'C8 H7 La O9'
_chemical_formula_weight 386.05
_chemical_name_systematic
;
Poly[diaquatris(\m~4~-but-2-enedioato)(\m~2~-but-2-enedioic
acid)dilanthanum(III)]
;
_space_group_IT_number 14
_symmetry_cell_setting monoclinic
_symmetry_space_group_name_Hall '-P 2ybc'
_symmetry_space_group_name_H-M 'P 1 21/c 1'
_atom_sites_solution_hydrogens geom
_atom_sites_solution_primary direct
_atom_sites_solution_secondary difmap
_audit_conform_dict_name cif_core.dic
_audit_conform_dict_version 2.3
_audit_creation_method 'WinGX routine CIF_UPDATE'
_cell_angle_alpha 90
_cell_angle_beta 103.318(3)
_cell_angle_gamma 90
_cell_formula_units_Z 4
_cell_length_a 8.4299(5)
_cell_length_b 14.6789(8)
_cell_length_c 8.8096(5)
_cell_measurement_reflns_used 7844
_cell_measurement_temperature 295(2)
_cell_measurement_theta_max 34.54
_cell_measurement_theta_min 2.78
_cell_volume 1060.80(11)
_computing_cell_refinement
;
SAINT (Bruker, 2011)
;
_computing_data_collection
;
APEX2 (Bruker, 2011)
;
_computing_data_reduction
;
SAINT (Bruker, 2011)
;
_computing_molecular_graphics
;
ORTEP-3 for Windows (Farrugia, 2012) and
DIAMOND (Brandenburg & Berndt, 2001)
;
_computing_publication_material
;
WinGX (Farrugia, 2012) and <i>CRYSCAL</i> (T. Roisnel, local program)
;
_computing_structure_refinement
;
SHELXL97 (Sheldrick, 2008)
;
_computing_structure_solution
;
SIR2002 (Burla <i>et al.</i>,  2005)
;
_diffrn_ambient_temperature 295(2)
_diffrn_measured_fraction_theta_full 0.994
_diffrn_measured_fraction_theta_max 0.994
_diffrn_measurement_device_type 'Bruker APEXII'
_diffrn_measurement_method 'CCD rotation images, thin slices'
_diffrn_radiation_monochromator graphite
_diffrn_radiation_type MoK\a
_diffrn_radiation_wavelength 0.71073
_diffrn_reflns_av_R_equivalents 0.027
_diffrn_reflns_limit_h_max 13
_diffrn_reflns_limit_h_min -13
_diffrn_reflns_limit_k_max 22
_diffrn_reflns_limit_k_min -23
_diffrn_reflns_limit_l_max 14
_diffrn_reflns_limit_l_min -14
_diffrn_reflns_number 17677
_diffrn_reflns_theta_full 34.64
_diffrn_reflns_theta_max 34.64
_diffrn_reflns_theta_min 2.48
_exptl_absorpt_coefficient_mu 4.068
_exptl_absorpt_correction_T_max 0.796
_exptl_absorpt_correction_T_min 0.677
_exptl_absorpt_correction_type multi-scan
_exptl_absorpt_process_details
;
(SADABS; Sheldrick, 2002)
;
_exptl_crystal_colour Brown
_exptl_crystal_density_diffrn 2.417
_exptl_crystal_density_method 'not measured'
_exptl_crystal_description prism
_exptl_crystal_F_000 736
_exptl_crystal_size_max 0.12
_exptl_crystal_size_mid 0.11
_exptl_crystal_size_min 0.08
_refine_diff_density_max 2.061
_refine_diff_density_min -0.67
_refine_ls_extinction_method none
_refine_ls_goodness_of_fit_ref 1.017
_refine_ls_hydrogen_treatment mixed
_refine_ls_matrix_type full
_refine_ls_number_parameters 171
_refine_ls_number_reflns 4523
_refine_ls_number_restraints 0
_refine_ls_restrained_S_all 1.017
_refine_ls_R_factor_all 0.0267
_refine_ls_R_factor_gt 0.0196
_refine_ls_shift/su_max 0.003
_refine_ls_shift/su_mean 0
_refine_ls_structure_factor_coef Fsqd
_refine_ls_weighting_details 'calc w=1/[\s^2^(Fo^2^)+(0.0198P)^2^+0.4033P] where P=(Fo^2^+2Fc^2^)/3'
_refine_ls_weighting_scheme calc
_refine_ls_wR_factor_gt 0.0408
_refine_ls_wR_factor_ref 0.0433
_reflns_number_gt 3901
_reflns_number_total 4523
_reflns_threshold_expression I>2\s(I)
_cod_data_source_file lh5759sup1.cf
_cod_data_source_block I
_cod_original_sg_symbol_H-M 'P 21/c'
_cod_database_code 2240606
_cod_database_fobs_code 2240606

loop_
_symmetry_equiv_pos_as_xyz
'x, y, z'
'-x, y+1/2, -z+1/2'
'-x, -y, -z'
'x, -y-1/2, z-1/2'

loop_
_atom_site_type_symbol
_atom_site_label
_atom_site_fract_x
_atom_site_fract_y
_atom_site_fract_z
_atom_site_U_iso_or_equiv
_atom_site_adp_type
_atom_site_calc_flag
_atom_site_refinement_flags
_atom_site_occupancy
_atom_site_symmetry_multiplicity
C C1 0.91794(19) 0.17630(11) 0.3525(2) 0.0094(3) Uani d . 1 1
C C2 1.09547(19) 0.16975(12) 0.3538(2) 0.0116(3) Uani d . 1 1
H H2 1.1677 0.1528 0.4461 0.014 Uiso calc R 1 1
C C3 1.1551(2) 0.18705(11) 0.22925(19) 0.0104(3) Uani d . 1 1
H H3 1.0842 0.2006 0.1344 0.012 Uiso calc R 1 1
C C4 1.33672(18) 0.18480(11) 0.24064(19) 0.0091(3) Uani d . 1 1
C C5 0.9759(2) 0.43916(12) 0.3056(2) 0.0136(3) Uani d . 1 1
C C6 1.0339(2) 0.50146(12) 0.4385(2) 0.0137(3) Uani d . 1 1
H H6 1.1173 0.5426 0.4366 0.016 Uiso calc R 1 1
C C7 0.53342(19) 0.10280(11) -0.12552(19) 0.0100(3) Uani d . 1 1
C C8 0.5242(2) 0.04320(11) 0.0094(2) 0.0115(3) Uani d . 1 1
H H8 0.5533 0.0672 0.1098 0.014 Uiso calc R 1 1
O O1 0.81442(14) 0.18896(8) 0.22694(15) 0.0121(2) Uani d . 1 1
O O2 0.88376(15) 0.16822(9) 0.48504(15) 0.0135(2) Uani d . 1 1
O O1W 0.68340(16) 0.47790(9) 0.02557(17) 0.0140(2) Uani d . 1 1
O O3 1.38637(14) 0.22346(9) 0.13278(15) 0.0128(2) Uani d . 1 1
O O4 1.42800(14) 0.14400(8) 0.35629(14) 0.0113(2) Uani d . 1 1
O O5 1.05314(17) 0.44700(11) 0.19286(17) 0.0232(3) Uani d . 1 1
H H5 1.0152 0.4107 0.1232 0.035 Uiso calc R 1 1
O O6 0.86412(16) 0.38537(9) 0.30246(15) 0.0165(3) Uani d . 1 1
O O7 0.59366(15) 0.18252(8) -0.09912(15) 0.0106(2) Uani d . 1 1
O O8 0.48750(15) 0.07304(9) -0.26313(14) 0.0145(2) Uani d . 1 1
La La1 0.631512(10) 0.309568(6) 0.097101(10) 0.00675(3) Uani d . 1 1
H H1W 0.656(3) 0.4969(19) -0.062(4) 0.030(7) Uiso d . 1 1
H H2W 0.651(3) 0.513(2) 0.071(4) 0.036(8) Uiso d . 1 1

loop_
_atom_site_aniso_label
_atom_site_aniso_U_11
_atom_site_aniso_U_22
_atom_site_aniso_U_33
_atom_site_aniso_U_12
_atom_site_aniso_U_13
_atom_site_aniso_U_23
C1 0.0093(6) 0.0092(7) 0.0107(7) 0.0008(5) 0.0044(5) 0.0017(5)
C2 0.0082(6) 0.0166(8) 0.0099(7) 0.0000(5) 0.0019(5) 0.0009(6)
C3 0.0115(6) 0.0117(7) 0.0090(6) -0.0008(5) 0.0045(5) 0.0017(6)
C4 0.0075(6) 0.0111(7) 0.0088(6) -0.0007(5) 0.0021(5) -0.0002(5)
C5 0.0131(7) 0.0166(8) 0.0108(7) -0.0010(6) 0.0021(6) -0.0006(6)
C6 0.0142(7) 0.0153(8) 0.0113(7) -0.0037(6) 0.0021(6) -0.0020(6)
C7 0.0113(6) 0.0107(7) 0.0088(7) -0.0007(5) 0.0036(5) -0.0001(5)
C8 0.0170(7) 0.0099(7) 0.0085(7) -0.0018(6) 0.0046(6) 0.0000(5)
O1 0.0097(5) 0.0139(6) 0.0117(5) 0.0015(4) 0.0005(4) 0.0016(5)
O2 0.0118(5) 0.0187(6) 0.0117(6) 0.0027(4) 0.0063(4) 0.0031(5)
O1W 0.0171(6) 0.0110(6) 0.0141(6) 0.0019(4) 0.0040(5) 0.0016(5)
O3 0.0105(5) 0.0175(6) 0.0113(6) -0.0030(4) 0.0043(4) 0.0025(5)
O4 0.0095(5) 0.0133(6) 0.0102(5) 0.0009(4) 0.0006(4) 0.0002(4)
O5 0.0213(7) 0.0347(8) 0.0161(6) -0.0129(6) 0.0094(5) -0.0119(6)
O6 0.0180(6) 0.0191(7) 0.0118(6) -0.0075(5) 0.0024(5) -0.0026(5)
O7 0.0138(5) 0.0082(5) 0.0108(5) -0.0019(4) 0.0051(4) -0.0010(4)
O8 0.0218(6) 0.0138(6) 0.0086(5) -0.0061(5) 0.0051(5) -0.0017(5)
La1 0.00657(4) 0.00743(4) 0.00650(4) -0.00024(3) 0.00204(3) -0.00044(3)

loop_
_atom_type_symbol
_atom_type_description
_atom_type_scat_dispersion_real
_atom_type_scat_dispersion_imag
_atom_type_scat_source
C C 0.0033 0.0016 'International Tables Vol C Tables 4.2.6.8 and 6.1.1.4'
H H 0 0 'International Tables Vol C Tables 4.2.6.8 and 6.1.1.4'
O O 0.0106 0.006 'International Tables Vol C Tables 4.2.6.8 and 6.1.1.4'
La La -0.2871 2.4523 'International Tables Vol C Tables 4.2.6.8 and 6.1.1.4'

loop_
_geom_angle_atom_site_label_1
_geom_angle_atom_site_label_2
_geom_angle_atom_site_label_3
_geom_angle_site_symmetry_1
_geom_angle_site_symmetry_3
_geom_angle
O1 C1 O2 . . 124.39(15)
O1 C1 C2 . . 120.47(14)
O2 C1 C2 . . 115.14(15)
C3 C2 C1 . . 123.19(16)
C3 C2 H2 . . 118.4
C1 C2 H2 . . 118.4
C2 C3 C4 . . 120.64(15)
C2 C3 H3 . . 119.7
C4 C3 H3 . . 119.7
O3 C4 O4 . . 124.78(14)
O3 C4 C3 . . 116.62(14)
O4 C4 C3 . . 118.60(13)
O6 C5 O5 . . 123.56(17)
O6 C5 C6 . . 121.97(15)
O5 C5 C6 . . 114.46(15)
C6 C6 C5 3_766 . 119.8(2)
C6 C6 H6 3_766 . 120.1
C5 C6 H6 . . 120.1
O8 C7 O7 . . 120.91(15)
O8 C7 C8 . . 120.09(15)
O7 C7 C8 . . 118.95(15)
O8 C7 La1 . 4_565 56.95(8)
O7 C7 La1 . 4_565 65.65(8)
C8 C7 La1 . 4_565 164.17(11)
C8 C8 C7 3_655 . 122.0(2)
C8 C8 H8 3_655 . 119
C7 C8 H8 . . 119
C1 O1 La1 . . 138.87(11)
C1 O2 La1 . 4_566 136.53(11)
La1 O1W H1W . . 122(2)
La1 O1W H2W . . 116(2)
H1W O1W H2W . . 102(3)
C4 O3 La1 . 1_655 138.62(11)
C4 O4 La1 . 4_666 136.10(11)
C5 O5 H5 . . 109.5
C5 O6 La1 . . 138.30(12)
C7 O7 La1 . . 142.04(10)
C7 O7 La1 . 4_565 89.54(9)
La1 O7 La1 . 4_565 127.52(4)
C7 O8 La1 . 4_565 98.82(10)
O1 La1 O4 . 4_465 146.01(4)
O1 La1 O3 . 1_455 91.46(4)
O4 La1 O3 4_465 1_455 79.57(4)
O1 La1 O7 . . 75.61(4)
O4 La1 O7 4_465 . 70.40(4)
O3 La1 O7 1_455 . 74.57(4)
O1 La1 O2 . 4_565 77.47(4)
O4 La1 O2 4_465 4_565 96.12(4)
O3 La1 O2 1_455 4_565 153.47(4)
O7 La1 O2 . 4_565 79.32(4)
O1 La1 O8 . 4_566 125.08(4)
O4 La1 O8 4_465 4_566 85.20(4)
O3 La1 O8 1_455 4_566 77.55(4)
O7 La1 O8 . 4_566 145.63(4)
O2 La1 O8 4_565 4_566 128.50(4)
O1 La1 O6 . . 72.00(4)
O4 La1 O6 4_465 . 137.48(4)
O3 La1 O6 1_455 . 129.99(4)
O7 La1 O6 . . 138.97(4)
O2 La1 O6 4_565 . 69.69(4)
O8 La1 O6 4_566 . 75.14(4)
O1 La1 O1W . . 132.35(4)
O4 La1 O1W 4_465 . 69.95(4)
O3 La1 O1W 1_455 . 134.19(4)
O7 La1 O1W . . 122.55(4)
O2 La1 O1W 4_565 . 65.59(4)
O8 La1 O1W 4_566 . 66.82(4)
O6 La1 O1W . . 67.70(4)
O1 La1 O7 . 4_566 77.26(4)
O4 La1 O7 4_465 4_566 126.88(4)
O3 La1 O7 1_455 4_566 67.52(4)
O7 La1 O7 . 4_566 132.16(3)
O2 La1 O7 4_565 4_566 131.09(4)
O8 La1 O7 4_566 4_566 48.61(4)
O6 La1 O7 . 4_566 62.92(4)
O1W La1 O7 . 4_566 104.86(4)
O1 La1 C7 . 4_566 100.89(4)
O4 La1 C7 4_465 4_566 107.86(4)
O3 La1 C7 1_455 4_566 74.18(4)
O7 La1 C7 . 4_566 148.44(4)
O2 La1 C7 4_565 4_566 131.24(4)
O8 La1 C7 4_566 4_566 24.23(4)
O6 La1 C7 . 4_566 63.86(4)
O1W La1 C7 . 4_566 83.41(4)
O7 La1 C7 4_566 4_566 24.81(4)

loop_
_geom_bond_atom_site_label_1
_geom_bond_atom_site_label_2
_geom_bond_site_symmetry_2
_geom_bond_distance
C1 O1 . 1.255(2)
C1 O2 . 1.271(2)
C1 C2 . 1.497(2)
C2 C3 . 1.332(2)
C2 H2 . 0.93
C3 C4 . 1.512(2)
C3 H3 . 0.93
C4 O3 . 1.2583(19)
C4 O4 . 1.276(2)
C5 O6 . 1.225(2)
C5 O5 . 1.312(2)
C5 C6 . 1.477(2)
C6 C6 3_766 1.338(3)
C6 H6 . 0.93
C7 O8 . 1.263(2)
C7 O7 . 1.2755(19)
C7 C8 . 1.492(2)
C7 La1 4_565 3.0398(15)
C8 C8 3_655 1.331(3)
C8 H8 . 0.93
O1W H1W . 0.80(3)
O1W H2W . 0.75(3)
O3 La1 1_655 2.5032(11)
O4 La1 4_666 2.4963(12)
O5 H5 . 0.82
La1 C7 4_566 3.0398(15)
O6 La1 . 2.5926(13)
O7 La1 . 2.5127(12)
O1 La1 . 2.4510(12)
O1W La1 . 2.6117(13)
O2 La1 4_566 2.5631(11)
O7 La1 4_565 2.7696(12)
O8 La1 4_565 2.5784(12)
La1 O4 4_465 2.4963(12)
La1 O3 1_455 2.5032(11)
La1 O2 4_565 2.5631(11)
La1 O8 4_566 2.5784(12)
La1 O7 4_566 2.7696(12)

loop_
_geom_hbond_atom_site_label_D
_geom_hbond_atom_site_label_H
_geom_hbond_atom_site_label_A
_geom_hbond_site_symmetry_A
_geom_hbond_distance_DH
_geom_hbond_distance_HA
_geom_hbond_distance_DA
_geom_hbond_angle_DHA
_geom_hbond_publ_flag
O1W H1W O8 2_654 0.80(3) 2.06(3) 2.7995(19) 154(3) yes
O1W H2W O4 2_755 0.75(3) 2.17(3) 2.8913(18) 163(3) yes
O5 H5 O2 4_565 0.8200 1.8500 2.655(2) 167.00 yes

loop_
_geom_torsion_atom_site_label_1
_geom_torsion_atom_site_label_2
_geom_torsion_atom_site_label_3
_geom_torsion_atom_site_label_4
_geom_torsion_site_symmetry_1
_geom_torsion_site_symmetry_4
_geom_torsion
O1 C1 C2 C3 . . 8.0(3)
O2 C1 C2 C3 . . -171.99(16)
C1 C2 C3 C4 . . 176.25(15)
C2 C3 C4 O3 . . -162.53(16)
C2 C3 C4 O4 . . 18.0(2)
O6 C5 C6 C6 . 3_766 1.5(3)
O5 C5 C6 C6 . 3_766 -178.9(2)
O8 C7 C8 C8 . 3_655 3.3(3)
O7 C7 C8 C8 . 3_655 -174.2(2)
La1 C7 C8 C8 4_565 3_655 -71.3(5)
O2 C1 O1 La1 . . 70.6(2)
C2 C1 O1 La1 . . -109.40(17)
O1 C1 O2 La1 . 4_566 -9.9(3)
C2 C1 O2 La1 . 4_566 170.08(11)
O4 C4 O3 La1 . 1_655 -33.2(3)
C3 C4 O3 La1 . 1_655 147.30(13)
O3 C4 O4 La1 . 4_666 72.1(2)
C3 C4 O4 La1 . 4_666 -108.47(15)
O5 C5 O6 La1 . . -30.8(3)
C6 C5 O6 La1 . . 148.76(14)
O8 C7 O7 La1 . . 154.08(13)
C8 C7 O7 La1 . . -28.5(3)
La1 C7 O7 La1 4_565 . 168.47(17)
O8 C7 O7 La1 . 4_565 -14.40(15)
C8 C7 O7 La1 . 4_565 163.03(13)
O7 C7 O8 La1 . 4_565 15.68(17)
C8 C7 O8 La1 . 4_565 -161.72(12)
C1 O1 La1 O4 . 4_465 176.91(14)
C1 O1 La1 O3 . 1_455 -109.72(16)
C1 O1 La1 O7 . . 176.62(16)
C1 O1 La1 O2 . 4_565 94.61(16)
C1 O1 La1 O8 . 4_566 -33.94(17)
C1 O1 La1 O6 . . 22.16(15)
C1 O1 La1 O1W . . 55.44(17)
C1 O1 La1 O7 . 4_566 -43.17(16)
C1 O1 La1 C7 . 4_566 -35.55(16)
C7 O7 La1 O1 . . 70.34(18)
La1 O7 La1 O1 4_565 . -124.25(6)
C7 O7 La1 O4 . 4_465 -109.49(18)
La1 O7 La1 O4 4_565 4_465 55.92(6)
C7 O7 La1 O3 . 1_455 -25.29(17)
La1 O7 La1 O3 4_565 1_455 140.12(7)
C7 O7 La1 O2 . 4_565 150.00(18)
La1 O7 La1 O2 4_565 4_565 -44.59(6)
C7 O7 La1 O8 . 4_566 -62.2(2)
La1 O7 La1 O8 4_565 4_566 103.23(7)
C7 O7 La1 O6 . . 109.01(17)
La1 O7 La1 O6 4_565 . -85.58(8)
C7 O7 La1 O1W . . -158.26(17)
La1 O7 La1 O1W 4_565 . 7.15(8)
C7 O7 La1 O7 . 4_566 13.0(2)
La1 O7 La1 O7 4_565 4_566 178.394(15)
C7 O7 La1 C7 . 4_566 -17.1(2)
La1 O7 La1 C7 4_565 4_566 148.33(6)
C5 O6 La1 O1 . . 117.06(19)
C5 O6 La1 O4 . 4_465 -42.3(2)
C5 O6 La1 O3 . 1_455 -166.68(17)
C5 O6 La1 O7 . . 77.5(2)
C5 O6 La1 O2 . 4_565 34.12(18)
C5 O6 La1 O8 . 4_566 -107.59(19)
C5 O6 La1 O1W . . -36.94(18)
C5 O6 La1 O7 . 4_566 -158.3(2)
C5 O6 La1 C7 . 4_566 -130.57(19)
